data_7008088
loop_
_publ_author_name
'Wong, Wallace W. H.'
'Curiel, David'
'Lai, Siu-Wai'
'Drew, Michael G. B.'
'Beer, Paul D.'

_publ_section_title
;
 Ditopic redox-active polyferrocenyl zinc(II) dithiocarbamate
 macrocyclic receptors: synthesis, coordination and electrochemical
 recognition properties.
;
_journal_issue 4
_journal_name_full 'Dalton transactions (Cambridge, England : 2003)'
_journal_page_first 774
_journal_page_last 781
_journal_paper_doi 10.1039/b416851h
_journal_year 2005
_chemical_formula_sum 'C61 H72 Cl2 Fe4 N4 O6 S8 Zn2'
_chemical_formula_weight 1638.74
_chemical_name_systematic
;
?
;
_space_group_IT_number 14
_symmetry_cell_setting monoclinic
_symmetry_space_group_name_Hall '-P 2ybc'
_symmetry_space_group_name_H-M 'P 1 21/c 1'
_atom_sites_solution_hydrogens geom
_atom_sites_solution_primary direct
_atom_sites_solution_secondary difmap
_audit_creation_method SHELXL
_cell_angle_alpha 90.00
_cell_angle_beta 91.496(10)
_cell_angle_gamma 90.00
_cell_formula_units_Z 2
_cell_length_a 11.731(14)
_cell_length_b 12.054(14)
_cell_length_c 28.124(32)
_cell_measurement_temperature 293(2)
_cell_volume 3976(8)
_computing_cell_refinement XDS
_computing_data_collection 'XDS (Kabsch, 1991)'
_computing_data_reduction XDS
_computing_molecular_graphics PLATON(Spek,1994)
_computing_structure_refinement 'SHELXL-93 (Sheldrick, 1993)'
_computing_structure_solution 'SHELXS-86 (Sheldrick, 1990)'
_diffrn_ambient_temperature 293(2)
_diffrn_measurement_device 'Marresearch Image Plate'
_diffrn_measurement_method '95 frames at 2^o intervals, counting time 2 min.'
_diffrn_radiation_monochromator graphite
_diffrn_radiation_source 'fine-focus sealed tube'
_diffrn_radiation_type MoK\a
_diffrn_radiation_wavelength 0.71073
_diffrn_reflns_av_R_equivalents 0.2377
_diffrn_reflns_av_sigmaI/netI 0.3110
_diffrn_reflns_limit_h_max 14
_diffrn_reflns_limit_h_min 0
_diffrn_reflns_limit_k_max 13
_diffrn_reflns_limit_k_min -12
_diffrn_reflns_limit_l_max 34
_diffrn_reflns_limit_l_min -34
_diffrn_reflns_number 8103
_diffrn_reflns_theta_max 26.07
_diffrn_reflns_theta_min 1.74
_exptl_absorpt_coefficient_mu 1.626
_exptl_absorpt_correction_T_max 1.000
_exptl_absorpt_correction_T_min 0.542
_exptl_absorpt_correction_type DIFABS
_exptl_crystal_colour black
_exptl_crystal_density_diffrn 1.369
_exptl_crystal_description parallelopiped
_exptl_crystal_F_000 1680
_exptl_crystal_size_max 0.30
_exptl_crystal_size_mid 0.25
_exptl_crystal_size_min 0.25
_refine_diff_density_max 0.870
_refine_diff_density_min -0.479
_refine_diff_density_rms 0.139
_refine_ls_extinction_method none
_refine_ls_goodness_of_fit_all 0.886
_refine_ls_goodness_of_fit_obs 1.278
_refine_ls_matrix_type full
_refine_ls_number_parameters 391
_refine_ls_number_reflns 5369
_refine_ls_number_restraints 2
_refine_ls_restrained_S_all 0.889
_refine_ls_restrained_S_obs 1.284
_refine_ls_R_factor_all 0.2252
_refine_ls_R_factor_obs 0.0936
_refine_ls_shift/esd_max -0.002
_refine_ls_shift/esd_mean 0.000
_refine_ls_structure_factor_coef Fsqd
_refine_ls_weighting_details 'w=1/[\s^2^(Fo^2^)+(0.1564P)^2^+0.0000P] where P=(Fo^2^+2Fc^2^)/3'
_refine_ls_weighting_scheme calc
_refine_ls_wR_factor_all 0.2799
_refine_ls_wR_factor_obs 0.2344
_reflns_number_observed 1991
_reflns_number_total 5369
_reflns_observed_criterion >2sigma(I)
_cod_data_source_file b416851h.txt
_cod_data_source_block 1
_cod_depositor_comments
;
The following automatic conversions were performed:

'_refine_ls_weighting_scheme' value 'calc
w=1/[\s^2^(Fo^2^)+(0.1564P)^2^+0.0000P] where P=(Fo^2^+2Fc^2^)/3' was
changed to 'calc'. New tag '_refine_ls_weighting_details' was
created. The value of the new tag was set to
'w=1/[\s^2^(Fo^2^)+(0.1564P)^2^+0.0000P] where P=(Fo^2^+2Fc^2^)/3'.

Automatic conversion script
Id: cif_fix_values 3143 2015-03-26 13:38:13Z robertas 
;
_cod_original_cell_volume 3975.5(80)
_cod_original_sg_symbol_H-M P21/c
_cod_original_formula_sum 'C61 H72 Cl2 Fe4 N4 O6 S8 Zn2 '
_cod_database_code 7008088

loop_
_symmetry_equiv_pos_as_xyz
'x, y, z'
'-x, y+1/2, -z+1/2'
'-x, -y, -z'
'x, -y-1/2, z-1/2'

loop_
_atom_site_aniso_label
_atom_site_aniso_U_11
_atom_site_aniso_U_22
_atom_site_aniso_U_33
_atom_site_aniso_U_23
_atom_site_aniso_U_13
_atom_site_aniso_U_12
Zn1 0.0604(9) 0.078(2) 0.0539(8) -0.0091(8) 0.0004(6) 0.0013(10)
Fe2 0.0619(12) 0.067(2) 0.0597(11) 0.0060(10) -0.0048(8) -0.0040(12)
Fe3 0.0655(13) 0.072(2) 0.0950(14) -0.0014(14) 0.0078(10) -0.0008(14)
S1 0.062(2) 0.062(4) 0.054(2) -0.005(2) 0.0006(13) 0.001(2)
S2 0.070(2) 0.087(4) 0.057(2) -0.008(2) 0.0129(15) -0.014(2)
C3 0.062(7) 0.063(14) 0.033(6) 0.010(6) -0.006(5) -0.016(8)
N4 0.052(6) 0.058(11) 0.032(5) 0.005(5) -0.002(4) 0.010(6)
C5 0.068(8) 0.078(16) 0.045(7) -0.005(8) 0.008(6) -0.001(9)
C6 0.070(9) 0.072(16) 0.060(8) -0.019(8) -0.008(6) -0.014(10)
O7 0.070(6) 0.071(11) 0.081(6) 0.008(5) -0.005(4) -0.014(6)
C8 0.249(38) 0.064(26) 0.391(45) -0.011(28) -0.155(34) 0.042(29)
C9 0.027(8) 0.116(23) 0.170(16) 0.009(14) -0.018(9) 0.010(11)
O10 0.061(7) 0.093(13) 0.106(7) -0.014(7) -0.007(5) -0.005(7)
C11 0.072(10) 0.081(19) 0.073(9) -0.001(9) 0.003(7) -0.007(11)
C12 0.071(9) 0.058(15) 0.054(7) 0.001(7) -0.003(6) 0.024(9)
N13 0.051(6) 0.084(14) 0.046(5) 0.005(6) -0.006(4) -0.006(7)
C14 0.055(8) 0.063(15) 0.064(7) 0.004(7) -0.011(6) -0.001(8)
S15 0.065(2) 0.077(4) 0.064(2) -0.003(2) 0.0025(15) -0.007(2)
S16 0.069(2) 0.084(4) 0.060(2) 0.002(2) 0.009(2) 0.000(2)
C21 0.053(7) 0.054(13) 0.053(7) -0.009(7) 0.005(5) -0.015(8)
C22 0.058(8) 0.055(13) 0.031(6) -0.003(6) -0.002(5) 0.006(8)
C23 0.051(8) 0.075(15) 0.048(7) -0.002(7) 0.011(5) -0.017(8)
C24 0.047(8) 0.064(14) 0.073(9) 0.003(8) -0.011(6) -0.020(8)
C25 0.109(13) 0.085(18) 0.065(9) 0.001(9) -0.020(8) 0.002(12)
C26 0.071(9) 0.079(16) 0.052(7) -0.013(8) 0.017(7) 0.009(9)
C31 0.068(9) 0.095(18) 0.078(9) -0.014(9) 0.006(7) -0.001(10)
C32 0.032(6) 0.068(14) 0.062(7) -0.003(7) 0.003(5) 0.011(7)
C33 0.035(7) 0.066(15) 0.095(10) -0.014(8) 0.002(6) -0.017(8)
C34 0.081(10) 0.069(16) 0.066(8) -0.018(8) -0.007(7) -0.014(10)
C35 0.078(10) 0.073(17) 0.082(9) 0.012(9) 0.022(7) 0.008(10)
C36 0.091(11) 0.142(22) 0.072(9) 0.026(10) 0.035(8) 0.040(12)
C41 0.211(25) 0.054(20) 0.172(22) 0.008(16) -0.083(19) -0.025(20)
C42 0.479(55) 0.138(35) 0.103(15) -0.007(17) 0.075(26) -0.207(37)
C43 0.114(23) 0.036(25) 0.859(108) -0.049(42) -0.140(38) 0.042(21)
C44 0.256(37) 0.121(33) 0.168(21) 0.011(19) 0.020(21) -0.076(29)
C45 0.062(12) 0.106(28) 0.376(42) -0.033(29) 0.085(22) -0.010(14)
C51 0.059(10) 0.079(18) 0.130(13) -0.023(11) -0.004(9) -0.005(10)
C52 0.096(15) 0.040(17) 0.249(26) -0.025(17) -0.089(15) 0.005(13)
C53 0.154(19) 0.064(19) 0.112(13) -0.021(12) -0.014(12) -0.019(15)
C54 0.092(12) 0.093(20) 0.102(12) 0.008(11) -0.015(9) 0.024(12)
C55 0.075(11) 0.101(20) 0.106(11) 0.022(11) -0.009(9) 0.005(12)
Cl91 0.043(3) 0.082(8) 0.073(4) -0.003(4) 0.021(3) 0.000(4)
Cl92 0.098(5) 0.095(10) 0.092(5) 0.017(5) -0.007(4) -0.037(6)

loop_
_atom_site_label
_atom_site_type_symbol
_atom_site_fract_x
_atom_site_fract_y
_atom_site_fract_z
_atom_site_U_iso_or_equiv
_atom_site_thermal_displace_type
_atom_site_occupancy
_atom_site_calc_flag
_atom_site_refinement_flags
_atom_site_disorder_group
Zn1 Zn 0.65664(12) 0.5342(2) -0.00601(5) 0.0642(7) Uani 1 d . .
Fe2 Fe 0.5984(2) 0.6911(2) -0.20359(6) 0.0630(8) Uani 1 d . .
Fe3 Fe 1.1016(2) 0.6583(2) -0.17247(7) 0.0773(8) Uani 1 d . .
S1 S 0.4969(3) 0.5690(4) -0.05811(10) 0.0593(12) Uani 1 d . .
S2 S 0.3699(3) 0.3548(4) -0.06113(10) 0.0712(14) Uani 1 d . .
C3 C 0.4769(10) 0.4372(13) -0.0840(3) 0.053(4) Uani 1 d . .
N4 N 0.5337(7) 0.4044(10) -0.1200(3) 0.047(3) Uani 1 d . .
C5 C 0.5043(11) 0.2980(15) -0.1454(4) 0.063(5) Uani 1 d . .
H5A H 0.5171(11) 0.3074(15) -0.1791(4) 0.076 Uiso 1 calc R .
H5B H 0.4239(11) 0.2826(15) -0.1416(4) 0.076 Uiso 1 calc R .
C6 C 0.5729(11) 0.1999(15) -0.1274(4) 0.068(5) Uani 1 d . .
H6A H 0.5813(11) 0.2036(15) -0.0930(4) 0.081 Uiso 1 calc R .
H6B H 0.5332(11) 0.1316(15) -0.1355(4) 0.081 Uiso 1 calc R .
O7 O 0.6813(7) 0.2002(10) -0.1478(3) 0.074(3) Uani 1 d . .
C8 C 0.7614(26) 0.0992(25) -0.1427(12) 0.238(18) Uani 1 d . .
H8A H 0.7548(26) 0.0721(25) -0.1104(12) 0.285 Uiso 1 calc R .
H8B H 0.7307(26) 0.0418(25) -0.1635(12) 0.285 Uiso 1 calc R .
C9 C 0.8699(11) 0.1066(20) -0.1509(6) 0.105(8) Uani 1 d . .
H9A H 0.8792(11) 0.1466(20) -0.1804(6) 0.126 Uiso 1 calc R .
H9B H 0.8999(11) 0.0324(20) -0.1552(6) 0.126 Uiso 1 calc R .
O10 O 0.9350(8) 0.1598(13) -0.1150(3) 0.087(4) Uani 1 d . .
C11 C 0.9193(12) 0.2791(18) -0.1152(4) 0.075(5) Uani 1 d . .
H11A H 0.8393(12) 0.2984(18) -0.1133(4) 0.090 Uiso 1 calc R .
H11B H 0.9498(12) 0.3120(18) -0.1437(4) 0.090 Uiso 1 calc R .
C12 C 0.9859(11) 0.3169(15) -0.0710(4) 0.061(4) Uani 1 d . .
H12A H 0.9625(11) 0.2746(15) -0.0436(4) 0.073 Uiso 1 calc R .
H12B H 1.0669(11) 0.3051(15) -0.0751(4) 0.073 Uiso 1 calc R .
N13 N 0.9632(8) 0.4345(13) -0.0637(3) 0.061(4) Uani 1 d . .
C14 C 0.8653(11) 0.4701(14) -0.0439(4) 0.061(4) Uani 1 d . .
S15 S 0.8311(3) 0.6118(4) -0.04067(11) 0.0687(13) Uani 1 d . .
S16 S 0.7681(3) 0.3776(4) -0.02291(11) 0.0708(14) Uani 1 d . .
C21 C 0.6252(9) 0.4678(13) -0.1412(3) 0.053(4) Uani 1 d . .
H21A H 0.6887(9) 0.4189(13) -0.1476(3) 0.064 Uiso 1 calc R .
H21B H 0.6518(9) 0.5244(13) -0.1190(3) 0.064 Uiso 1 calc R .
C22 C 0.5831(10) 0.5221(12) -0.1873(3) 0.048(4) Uani 1 d . .
C23 C 0.4762(10) 0.5709(13) -0.1953(4) 0.058(4) Uani 1 d . .
H23 H 0.4189(10) 0.5753(13) -0.1732(4) 0.070 Uiso 1 calc R .
C24 C 0.4688(10) 0.6114(13) -0.2409(4) 0.062(4) Uani 1 d . .
H24 H 0.4055(10) 0.6441(13) -0.2557(4) 0.074 Uiso 1 calc R .
C25 C 0.5809(14) 0.5928(16) -0.2618(5) 0.087(6) Uani 1 d . .
H25 H 0.6024(14) 0.6124(16) -0.2922(5) 0.104 Uiso 1 calc R .
C26 C 0.6479(11) 0.5411(14) -0.2276(4) 0.067(5) Uani 1 d . .
H26 H 0.7241(11) 0.5219(14) -0.2308(4) 0.081 Uiso 1 calc R .
C31 C 1.0502(11) 0.5164(16) -0.0808(4) 0.080(6) Uani 1 d . .
H31A H 1.1252(11) 0.4951(16) -0.0686(4) 0.096 Uiso 1 calc R .
H31B H 1.0330(11) 0.5893(16) -0.0683(4) 0.096 Uiso 1 calc R .
C32 C 1.0520(9) 0.5220(13) -0.1357(4) 0.054(4) Uani 1 d . .
C33 C 0.9625(10) 0.5621(14) -0.1664(4) 0.065(5) Uani 1 d . .
H33 H 0.8932(10) 0.5915(14) -0.1572(4) 0.078 Uiso 1 calc R .
C34 C 0.9993(12) 0.5486(14) -0.2138(4) 0.072(5) Uani 1 d . .
H34 H 0.9548(12) 0.5582(14) -0.2414(4) 0.086 Uiso 1 calc R .
C35 C 1.1144(12) 0.5183(15) -0.2116(5) 0.077(5) Uani 1 d . .
H35 H 1.1613(12) 0.5127(15) -0.2377(5) 0.092 Uiso 1 calc R .
C36 C 1.1513(13) 0.4960(18) -0.1607(5) 0.101(7) Uani 1 d . .
H36 H 1.2216(13) 0.4714(18) -0.1488(5) 0.121 Uiso 1 calc R .
C41 C 1.1530(17) 0.7786(16) -0.1228(6) 0.147(11) Uani 1 d G .
H41 H 1.1662(17) 0.7689(16) -0.0904(6) 0.177 Uiso 1 calc R .
C42 C 1.0486(13) 0.8121(15) -0.1451(7) 0.239(22) Uani 1 d G .
H42 H 0.9813(17) 0.8283(24) -0.1297(10) 0.286 Uiso 1 calc R .
C43 C 1.0648(18) 0.8167(17) -0.1949(6) 0.339(34) Uani 1 d G .
H43 H 1.0101(26) 0.8363(26) -0.2179(9) 0.407 Uiso 1 calc R .
C44 C 1.1793(20) 0.7860(18) -0.2034(7) 0.181(14) Uani 1 d G .
H44 H 1.2128(30) 0.7820(27) -0.2330(8) 0.217 Uiso 1 calc R .
C45 C 1.2339(11) 0.7625(16) -0.1589(9) 0.180(15) Uani 1 d G .
H45 H 1.3093(11) 0.7404(24) -0.1542(14) 0.216 Uiso 1 calc R .
C51 C 0.7361(12) 0.7950(17) -0.1969(6) 0.089(6) Uani 1 d . .
H51 H 0.8106(12) 0.7834(17) -0.2062(6) 0.107 Uiso 1 calc R .
C52 C 0.5560(18) 0.8504(17) -0.1951(10) 0.130(9) Uani 1 d . .
H52 H 0.4860(18) 0.8815(17) -0.2041(10) 0.156 Uiso 1 calc R .
C53 C 0.5781(20) 0.8035(18) -0.1491(7) 0.110(7) Uani 1 d . .
H53 H 0.5284(20) 0.7999(18) -0.1239(7) 0.132 Uiso 1 calc R .
C54 C 0.6956(15) 0.7624(18) -0.1500(6) 0.096(6) Uani 1 d . .
H54 H 0.7356(15) 0.7242(18) -0.1262(6) 0.115 Uiso 1 calc R .
C55 C 0.6520(14) 0.8456(18) -0.2269(6) 0.094(6) Uani 1 d . .
H55 H 0.6569(14) 0.8692(18) -0.2583(6) 0.113 Uiso 1 calc R .
C91 C 0.8133(24) 0.9099(31) 0.1303(11) 0.120(12) Uiso 0.50 d PD .
H91A H 0.8571(24) 0.9723(31) 0.1426(11) 0.144 Uiso 0.50 calc PR .
H91B H 0.8534(24) 0.8824(31) 0.1029(11) 0.144 Uiso 0.50 calc PR .
Cl91 Cl 0.8223(5) 0.8068(7) 0.1732(2) 0.066(2) Uani 0.50 d PD .
Cl92 Cl 0.6920(7) 0.9600(9) 0.1100(3) 0.095(3) Uani 0.50 d PD .
O93 O 0.5865(21) 1.1494(27) 0.0159(8) 0.127(8) Uiso 0.50 d P .
O94 O 0.9364(23) 0.9196(32) -0.0229(9) 0.154(10) Uiso 0.50 d P .

loop_
_atom_type_symbol
_atom_type_description
_atom_type_scat_dispersion_real
_atom_type_scat_dispersion_imag
_atom_type_scat_source
C C 0.0033 0.0016 'International Tables Vol C Tables 4.2.6.8 and 6.1.1.4'
H H 0.0000 0.0000 'International Tables Vol C Tables 4.2.6.8 and 6.1.1.4'
N N 0.0061 0.0033 'International Tables Vol C Tables 4.2.6.8 and 6.1.1.4'
O O 0.0106 0.0060 'International Tables Vol C Tables 4.2.6.8 and 6.1.1.4'
Zn Zn 0.2839 1.4301 'International Tables Vol C Tables 4.2.6.8 and 6.1.1.4'
S S 0.1246 0.1234 'International Tables Vol C Tables 4.2.6.8 and 6.1.1.4'
Fe Fe 0.3463 0.8444 'International Tables Vol C Tables 4.2.6.8 and 6.1.1.4'
Cl Cl 0.1484 0.1585 'International Tables Vol C Tables 4.2.6.8 and 6.1.1.4'

loop_
_geom_angle_atom_site_label_1
_geom_angle_atom_site_label_2
_geom_angle_atom_site_label_3
_geom_angle
_geom_angle_site_symmetry_1
_geom_angle_site_symmetry_3
_geom_angle_publ_flag
S2 Zn1 S16 135.06(14) 3_665 . ?
S2 Zn1 S1 106.02(15) 3_665 . ?
S16 Zn1 S1 116.67(15) . . ?
S2 Zn1 S15 103.4(2) 3_665 . ?
S16 Zn1 S15 75.7(2) . . ?
S1 Zn1 S15 109.6(2) . . ?
C52 Fe2 C26 166.8(9) . . ?
C52 Fe2 C25 129.6(9) . . ?
C26 Fe2 C25 39.7(6) . . ?
C52 Fe2 C51 66.4(8) . . ?
C26 Fe2 C51 110.2(6) . . ?
C25 Fe2 C51 119.6(7) . . ?
C52 Fe2 C54 69.3(8) . . ?
C26 Fe2 C54 117.4(7) . . ?
C25 Fe2 C54 151.6(7) . . ?
C51 Fe2 C54 41.9(6) . . ?
C52 Fe2 C23 119.1(8) . . ?
C26 Fe2 C23 67.3(5) . . ?
C25 Fe2 C23 67.8(6) . . ?
C51 Fe2 C23 166.2(6) . . ?
C54 Fe2 C23 126.0(6) . . ?
C52 Fe2 C24 109.0(7) . . ?
C26 Fe2 C24 68.1(6) . . ?
C25 Fe2 C24 42.2(5) . . ?
C51 Fe2 C24 154.2(6) . . ?
C54 Fe2 C24 163.0(6) . . ?
C23 Fe2 C24 38.9(5) . . ?
C52 Fe2 C53 41.2(8) . . ?
C26 Fe2 C53 151.1(8) . . ?
C25 Fe2 C53 166.5(8) . . ?
C51 Fe2 C53 68.7(7) . . ?
C54 Fe2 C53 41.7(7) . . ?
C23 Fe2 C53 106.6(7) . . ?
C24 Fe2 C53 125.9(7) . . ?
C52 Fe2 C55 41.8(8) . . ?
C26 Fe2 C55 127.2(6) . . ?
C25 Fe2 C55 107.1(7) . . ?
C51 Fe2 C55 40.2(6) . . ?
C54 Fe2 C55 71.9(7) . . ?
C23 Fe2 C55 152.3(6) . . ?
C24 Fe2 C55 118.8(6) . . ?
C53 Fe2 C55 71.8(8) . . ?
C52 Fe2 C22 152.1(9) . . ?
C26 Fe2 C22 39.7(5) . . ?
C25 Fe2 C22 66.5(6) . . ?
C51 Fe2 C22 130.2(6) . . ?
C54 Fe2 C22 107.2(6) . . ?
C23 Fe2 C22 39.3(5) . . ?
C24 Fe2 C22 66.0(5) . . ?
C53 Fe2 C22 117.6(7) . . ?
C55 Fe2 C22 165.6(6) . . ?
C44 Fe3 C33 149.3(9) . . ?
C44 Fe3 C35 111.3(6) . . ?
C33 Fe3 C35 68.7(6) . . ?
C44 Fe3 C45 41.3(3) . . ?
C33 Fe3 C45 163.9(8) . . ?
C35 Fe3 C45 123.5(7) . . ?
C44 Fe3 C32 169.3(9) . . ?
C33 Fe3 C32 41.3(5) . . ?
C35 Fe3 C32 68.2(5) . . ?
C45 Fe3 C32 129.3(8) . . ?
C44 Fe3 C43 41.0(3) . . ?
C33 Fe3 C43 113.4(8) . . ?
C35 Fe3 C43 128.8(7) . . ?
C45 Fe3 C43 68.6(4) . . ?
C32 Fe3 C43 147.9(7) . . ?
C44 Fe3 C36 131.9(7) . . ?
C33 Fe3 C36 70.5(7) . . ?
C35 Fe3 C36 43.3(6) . . ?
C45 Fe3 C36 110.2(7) . . ?
C32 Fe3 C36 40.3(5) . . ?
C43 Fe3 C36 170.5(7) . . ?
C44 Fe3 C41 68.3(4) . . ?
C33 Fe3 C41 124.3(7) . . ?
C35 Fe3 C41 156.6(7) . . ?
C45 Fe3 C41 40.3(3) . . ?
C32 Fe3 C41 107.6(6) . . ?
C43 Fe3 C41 67.4(4) . . ?
C36 Fe3 C41 118.3(7) . . ?
C44 Fe3 C42 68.0(4) . . ?
C33 Fe3 C42 103.2(6) . . ?
C35 Fe3 C42 163.7(7) . . ?
C45 Fe3 C42 67.5(4) . . ?
C32 Fe3 C42 115.7(6) . . ?
C43 Fe3 C42 39.9(3) . . ?
C36 Fe3 C42 149.2(6) . . ?
C41 Fe3 C42 39.5(3) . . ?
C44 Fe3 C34 120.0(8) . . ?
C33 Fe3 C34 40.2(5) . . ?
C35 Fe3 C34 39.4(5) . . ?
C45 Fe3 C34 155.9(8) . . ?
C32 Fe3 C34 67.0(5) . . ?
C43 Fe3 C34 107.5(7) . . ?
C36 Fe3 C34 69.5(7) . . ?
C41 Fe3 C34 162.0(7) . . ?
C42 Fe3 C34 125.6(7) . . ?
C3 S1 Zn1 100.9(4) . . ?
C3 S2 Zn1 94.8(5) . 3_665 ?
N4 C3 S2 120.5(11) . . ?
N4 C3 S1 122.4(10) . . ?
S2 C3 S1 117.0(7) . . ?
C3 N4 C21 124.1(12) . . ?
C3 N4 C5 121.2(11) . . ?
C21 N4 C5 114.6(9) . . ?
N4 C5 C6 113.3(11) . . ?
O7 C6 C5 109.8(12) . . ?
C6 O7 C8 120.9(17) . . ?
C9 C8 O7 121.7(26) . . ?
C8 C9 O10 114.8(21) . . ?
C9 O10 C11 112.5(14) . . ?
O10 C11 C12 103.3(13) . . ?
N13 C12 C11 108.3(12) . . ?
C14 N13 C12 121.6(13) . . ?
C14 N13 C31 120.7(15) . . ?
C12 N13 C31 117.6(11) . . ?
N13 C14 S16 121.0(13) . . ?
N13 C14 S15 121.6(12) . . ?
S16 C14 S15 117.4(8) . . ?
C14 S15 Zn1 81.1(4) . . ?
C14 S16 Zn1 85.8(6) . . ?
N4 C21 C22 110.3(9) . . ?
C23 C22 C26 107.6(10) . . ?
C23 C22 C21 126.1(10) . . ?
C26 C22 C21 126.1(12) . . ?
C23 C22 Fe2 68.7(8) . . ?
C26 C22 Fe2 67.2(9) . . ?
C21 C22 Fe2 125.2(9) . . ?
C24 C23 C22 109.6(10) . . ?
C24 C23 Fe2 70.8(7) . . ?
C22 C23 Fe2 72.0(8) . . ?
C23 C24 C25 106.4(12) . . ?
C23 C24 Fe2 70.3(7) . . ?
C25 C24 Fe2 67.6(7) . . ?
C26 C25 C24 106.9(12) . . ?
C26 C25 Fe2 69.9(8) . . ?
C24 C25 Fe2 70.2(8) . . ?
C25 C26 C22 109.1(12) . . ?
C25 C26 Fe2 70.4(10) . . ?
C22 C26 Fe2 73.1(8) . . ?
N13 C31 C32 111.9(11) . . ?
C36 C32 C33 112.2(10) . . ?
C36 C32 C31 121.3(11) . . ?
C33 C32 C31 126.2(10) . . ?
C36 C32 Fe3 71.1(10) . . ?
C33 C32 Fe3 68.5(8) . . ?
C31 C32 Fe3 123.7(11) . . ?
C34 C33 C32 107.0(10) . . ?
C34 C33 Fe3 73.7(7) . . ?
C32 C33 Fe3 70.2(7) . . ?
C35 C34 C33 107.8(11) . . ?
C35 C34 Fe3 66.8(9) . . ?
C33 C34 Fe3 66.1(7) . . ?
C34 C35 C36 109.9(12) . . ?
C34 C35 Fe3 73.8(10) . . ?
C36 C35 Fe3 69.9(10) . . ?
C32 C36 C35 102.3(13) . . ?
C32 C36 Fe3 68.7(10) . . ?
C35 C36 Fe3 66.8(10) . . ?
C42 C41 C45 108.0 . . ?
C42 C41 Fe3 70.9(7) . . ?
C45 C41 Fe3 67.3(6) . . ?
C41 C42 C43 108.0 . . ?
C41 C42 Fe3 69.6(7) . . ?
C43 C42 Fe3 68.0(7) . . ?
C44 C43 C42 108.0 . . ?
C44 C43 Fe3 67.5(6) . . ?
C42 C43 Fe3 72.1(7) . . ?
C43 C44 C45 108.0 . . ?
C43 C44 Fe3 71.5(7) . . ?
C45 C44 Fe3 70.2(7) . . ?
C41 C45 C44 108.0 . . ?
C41 C45 Fe3 72.3(7) . . ?
C44 C45 Fe3 68.4(8) . . ?
C55 C51 C54 114.4(12) . . ?
C55 C51 Fe2 71.0(10) . . ?
C54 C51 Fe2 69.3(10) . . ?
C53 C52 C55 114.4(18) . . ?
C53 C52 Fe2 71.8(12) . . ?
C55 C52 Fe2 71.9(13) . . ?
C52 C53 C54 105.5(18) . . ?
C52 C53 Fe2 67.0(11) . . ?
C54 C53 Fe2 68.8(11) . . ?
C53 C54 C51 104.5(14) . . ?
C53 C54 Fe2 69.5(10) . . ?
C51 C54 Fe2 68.8(9) . . ?
C51 C55 C52 100.9(14) . . ?
C51 C55 Fe2 68.8(11) . . ?
C52 C55 Fe2 66.2(11) . . ?
Cl92 C91 Cl91 123.0(18) . . ?

loop_
_geom_bond_atom_site_label_1
_geom_bond_atom_site_label_2
_geom_bond_distance
_geom_bond_site_symmetry_2
_geom_bond_publ_flag
Zn1 S2 2.341(4) 3_665 ?
Zn1 S16 2.352(5) . ?
Zn1 S1 2.385(4) . ?
Zn1 S15 2.473(4) . ?
Fe2 C52 2.00(2) . ?
Fe2 C26 2.02(2) . ?
Fe2 C25 2.03(2) . ?
Fe2 C51 2.05(2) . ?
Fe2 C54 2.05(2) . ?
Fe2 C23 2.055(13) . ?
Fe2 C24 2.062(12) . ?
Fe2 C53 2.06(2) . ?
Fe2 C55 2.08(2) . ?
Fe2 C22 2.10(2) . ?
Fe3 C44 2.00(2) . ?
Fe3 C33 2.013(13) . ?
Fe3 C35 2.02(2) . ?
Fe3 C45 2.02(2) . ?
Fe3 C32 2.035(15) . ?
Fe3 C43 2.05(2) . ?
Fe3 C36 2.07(2) . ?
Fe3 C41 2.09(2) . ?
Fe3 C42 2.11(2) . ?
Fe3 C34 2.114(14) . ?
S1 C3 1.76(2) . ?
S2 C3 1.736(13) . ?
S2 Zn1 2.341(4) 3_665 ?
C3 N4 1.291(14) . ?
N4 C21 1.457(15) . ?
N4 C5 1.50(2) . ?
C5 C6 1.51(2) . ?
C6 O7 1.409(14) . ?
O7 C8 1.54(3) . ?
C8 C9 1.30(3) . ?
C9 O10 1.40(2) . ?
O10 C11 1.45(2) . ?
C11 C12 1.52(2) . ?
C12 N13 1.46(2) . ?
N13 C14 1.36(2) . ?
N13 C31 1.51(2) . ?
C14 S16 1.711(15) . ?
C14 S15 1.76(2) . ?
C21 C22 1.52(2) . ?
C22 C23 1.40(2) . ?
C22 C26 1.40(2) . ?
C23 C24 1.37(2) . ?
C24 C25 1.47(2) . ?
C25 C26 1.37(2) . ?
C31 C32 1.55(2) . ?
C32 C36 1.41(2) . ?
C32 C33 1.43(2) . ?
C33 C34 1.42(2) . ?
C34 C35 1.40(2) . ?
C35 C36 1.51(2) . ?
C41 C42 1.42 . ?
C41 C45 1.42 . ?
C42 C43 1.42 . ?
C43 C44 1.42 . ?
C44 C45 1.42 . ?
C51 C55 1.42(2) . ?
C51 C54 1.47(2) . ?
C52 C53 1.43(3) . ?
C52 C55 1.46(3) . ?
C53 C54 1.47(2) . ?
C91 Cl92 1.63(2) . ?
C91 Cl91 1.73(2) . ?
